data_4064258
loop_
_publ_author_name
'Liu, Qing-Xiang'
'Yao, Zhao-Quan'
'Zhao, Xiao-Jun'
'Chen, Ai-Hui'
'Yang, Xiao-Qiong'
'Liu, Shu-Wen'
'Wang, Xiu-Guang'

_publ_section_title
;
 Two N-Heterocyclic Carbene Silver(I) Cyclophanes: Synthesis, Structural
 Studies, and Recognition forp-Phenylenediamine
;
_journal_issue 14
_journal_name_full Organometallics
_journal_page_first 3732
_journal_paper_doi 10.1021/om1012117
_journal_volume 30
_journal_year 2011
_chemical_formula_sum 'C64 H76 Ag2 F12 N8 O4 P2'
_chemical_formula_weight 1527.01
_chemical_name_systematic
; 
 ? 
;
_space_group_IT_number 2
_symmetry_cell_setting triclinic
_symmetry_space_group_name_Hall '-P 1'
_symmetry_space_group_name_H-M 'P -1'
_atom_sites_solution_hydrogens geom
_atom_sites_solution_primary direct
_atom_sites_solution_secondary difmap
_audit_creation_method SHELXL-97
_cell_angle_alpha 102.766(2)
_cell_angle_beta 98.108(2)
_cell_angle_gamma 92.161(2)
_cell_formula_units_Z 1
_cell_length_a 10.9637(11)
_cell_length_b 11.6795(12)
_cell_length_c 13.9622(14)
_cell_measurement_reflns_used 6140
_cell_measurement_temperature 296(2)
_cell_measurement_theta_max 27.91
_cell_measurement_theta_min 2.60
_cell_volume 1721.8(3)
_computing_cell_refinement 'Bruker SMART'
_computing_data_collection 'Bruker SMART'
_computing_data_reduction 'Bruker SAINT'
_computing_molecular_graphics 'Bruker SHELXTL'
_computing_publication_material 'Bruker SHELXTL'
_computing_structure_refinement 'SHELXL-97 (Sheldrick, 1997)'
_computing_structure_solution 'SHELXS-97 (Sheldrick, 1990)'
_diffrn_ambient_temperature 296(2)
_diffrn_measured_fraction_theta_full 0.995
_diffrn_measured_fraction_theta_max 0.995
_diffrn_measurement_device_type 'CCD area detector'
_diffrn_measurement_method 'phi and omega scans'
_diffrn_radiation_monochromator graphite
_diffrn_radiation_source 'fine-focus sealed tube'
_diffrn_radiation_type MoK\a
_diffrn_radiation_wavelength 0.71073
_diffrn_reflns_av_R_equivalents 0.0108
_diffrn_reflns_av_sigmaI/netI 0.0195
_diffrn_reflns_limit_h_max 13
_diffrn_reflns_limit_h_min -12
_diffrn_reflns_limit_k_max 12
_diffrn_reflns_limit_k_min -13
_diffrn_reflns_limit_l_max 16
_diffrn_reflns_limit_l_min -16
_diffrn_reflns_number 8828
_diffrn_reflns_theta_full 25.01
_diffrn_reflns_theta_max 25.01
_diffrn_reflns_theta_min 1.51
_exptl_absorpt_coefficient_mu 0.699
_exptl_absorpt_correction_T_max 0.857
_exptl_absorpt_correction_T_min 0.846
_exptl_absorpt_correction_type multi-scan
_exptl_absorpt_process_details sadabs
_exptl_crystal_colour colourless
_exptl_crystal_density_diffrn 1.473
_exptl_crystal_density_meas ?
_exptl_crystal_density_method 'not measured'
_exptl_crystal_description block
_exptl_crystal_F_000 780
_exptl_crystal_size_max 0.24
_exptl_crystal_size_mid 0.23
_exptl_crystal_size_min 0.22
_refine_diff_density_max 0.640
_refine_diff_density_min -0.427
_refine_diff_density_rms 0.055
_refine_ls_extinction_method none
_refine_ls_goodness_of_fit_ref 1.046
_refine_ls_hydrogen_treatment constr
_refine_ls_matrix_type full
_refine_ls_number_parameters 431
_refine_ls_number_reflns 6033
_refine_ls_number_restraints 8
_refine_ls_restrained_S_all 1.046
_refine_ls_R_factor_all 0.0420
_refine_ls_R_factor_gt 0.0365
_refine_ls_shift/su_max 0.001
_refine_ls_shift/su_mean 0.000
_refine_ls_structure_factor_coef Fsqd
_refine_ls_weighting_details 'calc w=1/[\s^2^(Fo^2^)+(0.0531P)^2^+1.2482P] where P=(Fo^2^+2Fc^2^)/3'
_refine_ls_weighting_scheme calc
_refine_ls_wR_factor_gt 0.0959
_refine_ls_wR_factor_ref 0.1007
_reflns_number_gt 5370
_reflns_number_total 6064
_reflns_threshold_expression >2sigma(I)
_cod_data_source_file om1012117_si_002.cif
_cod_data_source_block 80703c
_cod_depositor_comments
;
The following automatic conversions were performed:

'_symmetry_cell_setting' value 'Triclinic' changed to 'triclinic'
according to /home/saulius/struct/CIF-dictionaries/cif_core.dic
dictionary named 'cif_core.dic' version 2.4.1 from 2010-06-29.

Automatic conversion script
Id: cif_fix_values 1715 2011-07-08 13:25:40Z adriana 

The following automatic conversions were performed:

'_exptl_crystal_density_meas' value 'none' was changed to '?' - the
value is perceived as not measured.

Automatic conversion script
Id: cif_fix_values 3008 2015-01-20 13:52:24Z robertas 
;
_cod_original_sg_symbol_H-M P-1
_cod_database_code 4064258

loop_
_symmetry_equiv_pos_as_xyz
'x, y, z'
'-x, -y, -z'

loop_
_atom_site_label
_atom_site_type_symbol
_atom_site_fract_x
_atom_site_fract_y
_atom_site_fract_z
_atom_site_U_iso_or_equiv
_atom_site_adp_type
_atom_site_occupancy
_atom_site_symmetry_multiplicity
_atom_site_calc_flag
_atom_site_refinement_flags
_atom_site_disorder_assembly
_atom_site_disorder_group
Ag1 Ag 0.79064(2) -0.09257(2) -0.334496(17) 0.05257(10) Uani 1 1 d . . .
P1 P 0.65427(9) 0.62642(8) 0.36254(8) 0.0658(2) Uani 1 1 d . . .
F1 F 0.7949(3) 0.6624(4) 0.3886(3) 0.1608(17) Uani 1 1 d . . .
F2 F 0.6378(5) 0.7343(4) 0.4455(3) 0.185(2) Uani 1 1 d . . .
F3 F 0.6644(4) 0.5514(4) 0.4426(4) 0.1777(19) Uani 1 1 d . . .
F4 F 0.5129(3) 0.5997(4) 0.3401(4) 0.1670(17) Uani 1 1 d . . .
F5 F 0.6664(6) 0.5171(4) 0.2866(4) 0.218(2) Uani 1 1 d . . .
F6 F 0.6472(3) 0.7064(3) 0.2859(3) 0.1337(12) Uani 1 1 d . . .
O1 O 0.75767(19) -0.2840(2) -0.20195(15) 0.0568(5) Uani 1 1 d . A .
O2 O 0.9728(2) -0.1444(2) 0.19074(15) 0.0588(6) Uani 1 1 d . . .
N1 N 0.5632(3) 0.0076(2) -0.2425(2) 0.0610(7) Uani 1 1 d D . .
N2 N 0.5475(2) -0.1818(2) -0.28288(19) 0.0516(6) Uani 1 1 d . . .
N3 N 0.9513(2) 0.0240(2) 0.38264(16) 0.0446(5) Uani 1 1 d . . .
N4 N 0.9793(2) 0.2115(2) 0.40026(18) 0.0461(5) Uani 1 1 d . . .
C1 C 0.4612(3) -0.0280(3) -0.2043(3) 0.0607(8) Uani 1 1 d . A .
C2 C 0.4510(3) -0.1485(3) -0.2301(2) 0.0547(8) Uani 1 1 d . A .
C3 C 0.3581(3) -0.2143(4) -0.2040(3) 0.0655(9) Uani 1 1 d . . .
H3 H 0.3498 -0.2960 -0.2235 0.079 Uiso 1 1 calc R A .
C4 C 0.2789(3) -0.1514(4) -0.1476(3) 0.0799(12) Uani 1 1 d . A .
H4 H 0.2165 -0.1918 -0.1270 0.096 Uiso 1 1 calc R . .
C5 C 0.2900(4) -0.0301(5) -0.1211(3) 0.0872(13) Uani 1 1 d . . .
H5 H 0.2342 0.0088 -0.0833 0.105 Uiso 1 1 calc R A .
C6 C 0.3800(4) 0.0351(4) -0.1482(3) 0.0804(11) Uani 1 1 d . A .
H6 H 0.3865 0.1169 -0.1302 0.096 Uiso 1 1 calc R . .
C7 C 0.6169(3) -0.0862(3) -0.2884(2) 0.0551(8) Uani 1 1 d . A .
C8 C 0.609(4) 0.1285(12) -0.2423(17) 0.067(4) Uani 0.547(9) 1 d PD A 1
H8A H 0.5398 0.1763 -0.2533 0.080 Uiso 0.547(9) 1 calc PR A 1
H8B H 0.6589 0.1273 -0.2943 0.080 Uiso 0.547(9) 1 calc PR A 1
C9 C 0.684(6) 0.177(5) -0.143(3) 0.094(6) Uani 0.547(9) 1 d PD A 1
H9A H 0.7578 0.1349 -0.1365 0.112 Uiso 0.547(9) 1 calc PR A 1
H9B H 0.6364 0.1649 -0.0914 0.112 Uiso 0.547(9) 1 calc PR A 1
C10 C 0.719(2) 0.307(5) -0.127(2) 0.161(7) Uani 0.547(9) 1 d PD A 1
H10A H 0.7743 0.3162 -0.1737 0.193 Uiso 0.547(9) 1 calc PR A 1
H10B H 0.6449 0.3456 -0.1443 0.193 Uiso 0.547(9) 1 calc PR A 1
C11 C 0.7795(18) 0.3706(11) -0.0252(13) 0.179(5) Uani 0.547(9) 1 d PD A 1
H11A H 0.7211 0.3743 0.0204 0.269 Uiso 0.547(9) 1 calc PR A 1
H11B H 0.8077 0.4490 -0.0266 0.269 Uiso 0.547(9) 1 calc PR A 1
H11C H 0.8486 0.3293 -0.0040 0.269 Uiso 0.547(9) 1 calc PR A 1
C8' C 0.608(5) 0.1340(14) -0.216(2) 0.067(4) Uani 0.453(9) 1 d PD A 2
H8'1 H 0.5356 0.1797 -0.2194 0.080 Uiso 0.453(9) 1 calc PR A 2
H8'2 H 0.6544 0.1482 -0.2665 0.080 Uiso 0.453(9) 1 calc PR A 2
C9' C 0.685(7) 0.182(6) -0.117(3) 0.094(6) Uani 0.453(9) 1 d PD A 2
H9'1 H 0.7625 0.1441 -0.1149 0.112 Uiso 0.453(9) 1 calc PR A 2
H9'2 H 0.6428 0.1632 -0.0654 0.112 Uiso 0.453(9) 1 calc PR A 2
C10' C 0.712(3) 0.314(6) -0.097(3) 0.161(7) Uani 0.453(9) 1 d PD A 2
H10C H 0.7874 0.3377 -0.0501 0.193 Uiso 0.453(9) 1 calc PR A 2
H10D H 0.7215 0.3371 -0.1581 0.193 Uiso 0.453(9) 1 calc PR A 2
C11' C 0.604(2) 0.3689(13) -0.0546(15) 0.179(5) Uani 0.453(9) 1 d PD A 2
H11D H 0.5296 0.3420 -0.1007 0.269 Uiso 0.453(9) 1 calc PR A 2
H11E H 0.6161 0.4530 -0.0429 0.269 Uiso 0.453(9) 1 calc PR A 2
H11F H 0.5975 0.3471 0.0070 0.269 Uiso 0.453(9) 1 calc PR A 2
C12 C 0.5765(3) -0.3033(3) -0.3180(2) 0.0547(8) Uani 1 1 d . A .
H12A H 0.6291 -0.3073 -0.3688 0.066 Uiso 1 1 calc R . .
H12B H 0.5009 -0.3517 -0.3474 0.066 Uiso 1 1 calc R . .
C13 C 0.6407(3) -0.3495(3) -0.2340(3) 0.0573(8) Uani 1 1 d . . .
H13A H 0.5924 -0.3392 -0.1799 0.069 Uiso 1 1 calc R A .
H13B H 0.6520 -0.4327 -0.2559 0.069 Uiso 1 1 calc R . .
C14 C 0.8064(3) -0.2583(3) -0.1030(2) 0.0468(7) Uani 1 1 d . . .
C15 C 0.7636(3) -0.3080(3) -0.0324(2) 0.0541(7) Uani 1 1 d . A .
H15 H 0.6980 -0.3652 -0.0510 0.065 Uiso 1 1 calc R . .
C16 C 0.8181(3) -0.2730(3) 0.0672(2) 0.0546(7) Uani 1 1 d . . .
H16 H 0.7884 -0.3063 0.1148 0.066 Uiso 1 1 calc R A .
C17 C 0.9159(3) -0.1891(3) 0.0946(2) 0.0485(7) Uani 1 1 d . A .
C18 C 0.9627(3) -0.1432(3) 0.0224(2) 0.0501(7) Uani 1 1 d . . .
H18 H 1.0318 -0.0899 0.0401 0.060 Uiso 1 1 calc R A .
C19 C 0.9074(3) -0.1761(3) -0.0753(2) 0.0483(7) Uani 1 1 d . A .
H19 H 0.9377 -0.1433 -0.1229 0.058 Uiso 1 1 calc R . .
C20 C 0.9095(3) -0.1718(3) 0.2659(2) 0.0532(7) Uani 1 1 d . . .
H20A H 0.9106 -0.2552 0.2642 0.064 Uiso 1 1 calc R . .
H20B H 0.8242 -0.1523 0.2552 0.064 Uiso 1 1 calc R . .
C21 C 0.9738(3) -0.1011(3) 0.3650(2) 0.0529(7) Uani 1 1 d . . .
H21A H 0.9461 -0.1332 0.4173 0.063 Uiso 1 1 calc R . .
H21B H 1.0620 -0.1091 0.3687 0.063 Uiso 1 1 calc R . .
C22 C 0.8462(3) 0.0714(3) 0.4152(2) 0.0470(7) Uani 1 1 d . . .
C23 C 0.8638(3) 0.1919(3) 0.4268(2) 0.0467(7) Uani 1 1 d . . .
C24 C 0.7790(3) 0.2683(3) 0.4638(2) 0.0591(8) Uani 1 1 d . . .
H24 H 0.7910 0.3492 0.4712 0.071 Uiso 1 1 calc R . .
C25 C 0.6759(3) 0.2179(4) 0.4893(3) 0.0713(10) Uani 1 1 d . . .
H25 H 0.6171 0.2660 0.5154 0.086 Uiso 1 1 calc R . .
C26 C 0.6584(3) 0.0975(4) 0.4769(3) 0.0726(11) Uani 1 1 d . . .
H26 H 0.5874 0.0671 0.4946 0.087 Uiso 1 1 calc R . .
C27 C 0.7410(3) 0.0204(3) 0.4396(2) 0.0603(9) Uani 1 1 d . . .
H27 H 0.7276 -0.0606 0.4311 0.072 Uiso 1 1 calc R . .
C28 C 1.0332(3) 0.1099(3) 0.3739(2) 0.0436(6) Uani 1 1 d . . .
C29 C 1.0337(3) 0.3277(3) 0.3983(2) 0.0545(7) Uani 1 1 d . . .
H29A H 1.1224 0.3244 0.4012 0.065 Uiso 1 1 calc R . .
H29B H 1.0186 0.3847 0.4566 0.065 Uiso 1 1 calc R . .
C30 C 0.9819(3) 0.3680(3) 0.3068(3) 0.0597(8) Uani 1 1 d . . .
H30A H 0.8939 0.3750 0.3056 0.072 Uiso 1 1 calc R . .
H30B H 0.9933 0.3090 0.2484 0.072 Uiso 1 1 calc R . .
C31 C 1.0425(4) 0.4852(3) 0.3019(4) 0.0833(12) Uani 1 1 d . . .
H31A H 1.1316 0.4824 0.3134 0.100 Uiso 1 1 calc R . .
H31B H 1.0199 0.5469 0.3539 0.100 Uiso 1 1 calc R . .
C32 C 1.0031(7) 0.5143(5) 0.2013(4) 0.135(3) Uani 1 1 d . . .
H32A H 1.0363 0.4601 0.1508 0.203 Uiso 1 1 calc R . .
H32B H 1.0335 0.5931 0.2034 0.203 Uiso 1 1 calc R . .
H32C H 0.9145 0.5079 0.1862 0.203 Uiso 1 1 calc R . .

loop_
_atom_site_aniso_label
_atom_site_aniso_U_11
_atom_site_aniso_U_22
_atom_site_aniso_U_33
_atom_site_aniso_U_23
_atom_site_aniso_U_13
_atom_site_aniso_U_12
Ag1 0.04386(15) 0.06040(17) 0.05541(16) 0.01356(11) 0.01349(10) 0.00471(10)
P1 0.0631(6) 0.0563(5) 0.0761(6) 0.0117(4) 0.0120(5) -0.0048(4)
F1 0.0728(18) 0.250(5) 0.187(4) 0.132(4) -0.010(2) -0.026(2)
F2 0.252(5) 0.122(3) 0.164(4) -0.033(3) 0.095(4) -0.023(3)
F3 0.193(4) 0.179(4) 0.195(4) 0.126(3) 0.019(3) -0.022(3)
F4 0.078(2) 0.166(4) 0.253(5) 0.061(3) 0.005(3) -0.037(2)
F5 0.309(7) 0.128(3) 0.194(5) -0.047(3) 0.082(4) 0.062(4)
F6 0.099(2) 0.166(3) 0.157(3) 0.101(3) -0.006(2) -0.011(2)
O1 0.0466(11) 0.0737(15) 0.0468(12) 0.0112(10) 0.0018(9) -0.0036(10)
O2 0.0649(14) 0.0648(14) 0.0415(11) 0.0057(10) 0.0058(10) -0.0139(11)
N1 0.0538(16) 0.0597(17) 0.0725(18) 0.0170(14) 0.0156(13) 0.0105(13)
N2 0.0392(13) 0.0609(16) 0.0528(14) 0.0092(12) 0.0070(11) 0.0035(11)
N3 0.0478(13) 0.0471(13) 0.0375(12) 0.0083(10) 0.0053(10) -0.0011(10)
N4 0.0449(13) 0.0471(14) 0.0455(13) 0.0101(11) 0.0060(10) 0.0001(10)
C1 0.0491(18) 0.071(2) 0.065(2) 0.0172(17) 0.0131(15) 0.0147(16)
C2 0.0407(16) 0.070(2) 0.0529(17) 0.0120(15) 0.0072(13) 0.0081(14)
C3 0.0473(18) 0.081(2) 0.069(2) 0.0185(19) 0.0111(16) 0.0001(17)
C4 0.052(2) 0.107(3) 0.089(3) 0.031(3) 0.0249(19) 0.007(2)
C5 0.067(2) 0.108(4) 0.097(3) 0.024(3) 0.039(2) 0.032(2)
C6 0.068(2) 0.082(3) 0.097(3) 0.020(2) 0.030(2) 0.026(2)
C7 0.0464(17) 0.065(2) 0.0553(18) 0.0140(15) 0.0100(14) 0.0071(15)
C8 0.074(3) 0.068(3) 0.066(12) 0.024(3) 0.023(9) 0.014(2)
C9 0.097(4) 0.088(5) 0.085(17) 0.009(13) 0.001(14) -0.011(3)
C10 0.191(9) 0.095(7) 0.16(2) -0.012(14) -0.008(8) -0.039(6)
C11 0.240(14) 0.071(5) 0.207(12) 0.010(6) 0.010(12) -0.002(8)
C8' 0.074(3) 0.068(3) 0.066(12) 0.024(3) 0.023(9) 0.014(2)
C9' 0.097(4) 0.088(5) 0.085(17) 0.009(13) 0.001(14) -0.011(3)
C10' 0.191(9) 0.095(7) 0.16(2) -0.012(14) -0.008(8) -0.039(6)
C11' 0.240(14) 0.071(5) 0.207(12) 0.010(6) 0.010(12) -0.002(8)
C12 0.0462(17) 0.0591(19) 0.0509(17) -0.0007(14) 0.0037(13) -0.0015(14)
C13 0.0514(18) 0.0543(18) 0.0608(19) 0.0072(15) 0.0014(15) -0.0033(14)
C14 0.0479(16) 0.0455(16) 0.0458(16) 0.0066(13) 0.0073(12) 0.0091(13)
C15 0.0598(19) 0.0448(16) 0.0540(18) 0.0088(14) 0.0028(14) -0.0069(14)
C16 0.067(2) 0.0471(17) 0.0502(17) 0.0138(14) 0.0088(15) -0.0037(15)
C17 0.0531(17) 0.0481(16) 0.0420(15) 0.0064(13) 0.0061(13) 0.0038(13)
C18 0.0489(16) 0.0492(17) 0.0509(17) 0.0081(13) 0.0093(13) -0.0010(13)
C19 0.0482(16) 0.0505(17) 0.0464(16) 0.0086(13) 0.0120(13) 0.0036(13)
C20 0.066(2) 0.0485(17) 0.0441(16) 0.0104(13) 0.0081(14) -0.0042(14)
C21 0.0639(19) 0.0513(17) 0.0429(16) 0.0133(13) 0.0039(14) -0.0003(14)
C22 0.0447(15) 0.0612(19) 0.0330(13) 0.0102(13) 0.0018(11) -0.0042(13)
C23 0.0411(15) 0.0595(18) 0.0378(14) 0.0099(13) 0.0025(11) 0.0002(13)
C24 0.0535(19) 0.071(2) 0.0498(17) 0.0076(16) 0.0062(14) 0.0118(16)
C25 0.0482(19) 0.107(3) 0.059(2) 0.014(2) 0.0158(16) 0.017(2)
C26 0.0477(19) 0.114(3) 0.060(2) 0.025(2) 0.0155(16) -0.008(2)
C27 0.0511(18) 0.079(2) 0.0499(18) 0.0195(16) 0.0033(14) -0.0139(16)
C28 0.0426(15) 0.0503(16) 0.0367(14) 0.0085(12) 0.0054(11) -0.0014(12)
C29 0.0516(17) 0.0461(17) 0.0619(19) 0.0062(14) 0.0072(14) -0.0045(13)
C30 0.065(2) 0.0520(18) 0.065(2) 0.0152(15) 0.0171(16) 0.0062(15)
C31 0.089(3) 0.056(2) 0.119(4) 0.030(2) 0.045(3) 0.014(2)
C32 0.220(7) 0.093(4) 0.140(5) 0.069(4) 0.103(5) 0.069(4)

loop_
_atom_type_symbol
_atom_type_description
_atom_type_scat_dispersion_real
_atom_type_scat_dispersion_imag
_atom_type_scat_source
C C 0.0033 0.0016 'International Tables Vol C Tables 4.2.6.8 and 6.1.1.4'
H H 0.0000 0.0000 'International Tables Vol C Tables 4.2.6.8 and 6.1.1.4'
N N 0.0061 0.0033 'International Tables Vol C Tables 4.2.6.8 and 6.1.1.4'
O O 0.0106 0.0060 'International Tables Vol C Tables 4.2.6.8 and 6.1.1.4'
F F 0.0171 0.0103 'International Tables Vol C Tables 4.2.6.8 and 6.1.1.4'
P P 0.1023 0.0942 'International Tables Vol C Tables 4.2.6.8 and 6.1.1.4'
Ag Ag -0.8971 1.1015 'International Tables Vol C Tables 4.2.6.8 and 6.1.1.4'

loop_
_geom_angle_atom_site_label_1
_geom_angle_atom_site_label_2
_geom_angle_atom_site_label_3
_geom_angle
_geom_angle_site_symmetry_1
_geom_angle_site_symmetry_3
C28 Ag1 C7 175.18(12) 2_755 .
F5 P1 F4 88.4(3) . .
F5 P1 F2 176.0(3) . .
F4 P1 F2 89.8(3) . .
F5 P1 F1 95.4(3) . .
F4 P1 F1 176.0(3) . .
F2 P1 F1 86.4(3) . .
F5 P1 F3 88.4(3) . .
F4 P1 F3 90.8(2) . .
F2 P1 F3 88.0(3) . .
F1 P1 F3 90.6(2) . .
F5 P1 F6 93.7(3) . .
F4 P1 F6 90.7(2) . .
F2 P1 F6 89.8(3) . .
F1 P1 F6 87.81(18) . .
F3 P1 F6 177.4(2) . .
C14 O1 C13 119.2(2) . .
C17 O2 C20 115.6(2) . .
C7 N1 C1 110.6(3) . .
C7 N1 C8 120.9(13) . .
C1 N1 C8 128.3(14) . .
C7 N1 C8' 129.5(18) . .
C1 N1 C8' 119.1(16) . .
C8 N1 C8' 14.0(18) . .
C7 N2 C2 110.6(3) . .
C7 N2 C12 124.9(3) . .
C2 N2 C12 124.3(3) . .
C28 N3 C22 110.9(2) . .
C28 N3 C21 124.4(3) . .
C22 N3 C21 124.6(3) . .
C28 N4 C23 111.3(2) . .
C28 N4 C29 124.3(3) . .
C23 N4 C29 124.4(3) . .
C2 C1 N1 106.5(3) . .
C2 C1 C6 121.4(4) . .
N1 C1 C6 132.1(4) . .
C1 C2 C3 122.2(3) . .
C1 C2 N2 106.1(3) . .
C3 C2 N2 131.7(3) . .
C4 C3 C2 116.1(4) . .
C4 C3 H3 122.0 . .
C2 C3 H3 122.0 . .
C3 C4 C5 121.6(4) . .
C3 C4 H4 119.2 . .
C5 C4 H4 119.2 . .
C6 C5 C4 122.5(4) . .
C6 C5 H5 118.8 . .
C4 C5 H5 118.8 . .
C5 C6 C1 116.2(4) . .
C5 C6 H6 121.9 . .
C1 C6 H6 121.9 . .
N1 C7 N2 106.1(3) . .
N1 C7 Ag1 128.7(3) . .
N2 C7 Ag1 124.1(2) . .
N1 C8 C9 106(3) . .
N1 C8 H8A 110.4 . .
C9 C8 H8A 110.4 . .
N1 C8 H8B 110.4 . .
C9 C8 H8B 110.4 . .
H8A C8 H8B 108.6 . .
C8 C9 C10 112(2) . .
C8 C9 H9A 109.3 . .
C10 C9 H9A 109.3 . .
C8 C9 H9B 109.3 . .
C10 C9 H9B 109.3 . .
H9A C9 H9B 108.0 . .
C11 C10 C9 117(3) . .
C11 C10 H10A 108.0 . .
C9 C10 H10A 108.0 . .
C11 C10 H10B 108.0 . .
C9 C10 H10B 108.0 . .
H10A C10 H10B 107.3 . .
N1 C8' C9' 118(4) . .
N1 C8' H8'1 107.7 . .
C9' C8' H8'1 107.7 . .
N1 C8' H8'2 107.7 . .
C9' C8' H8'2 107.7 . .
H8'1 C8' H8'2 107.1 . .
C8' C9' C10' 112(3) . .
C8' C9' H9'1 109.2 . .
C10' C9' H9'1 109.2 . .
C8' C9' H9'2 109.2 . .
C10' C9' H9'2 109.2 . .
H9'1 C9' H9'2 107.9 . .
C11' C10' C9' 107(5) . .
C11' C10' H10C 110.4 . .
C9' C10' H10C 110.4 . .
C11' C10' H10D 110.4 . .
C9' C10' H10D 110.4 . .
H10C C10' H10D 108.6 . .
C10' C11' H11D 109.5 . .
C10' C11' H11E 109.5 . .
H11D C11' H11E 109.5 . .
C10' C11' H11F 109.5 . .
H11D C11' H11F 109.5 . .
H11E C11' H11F 109.5 . .
N2 C12 C13 110.5(3) . .
N2 C12 H12A 109.6 . .
C13 C12 H12A 109.6 . .
N2 C12 H12B 109.6 . .
C13 C12 H12B 109.6 . .
H12A C12 H12B 108.1 . .
O1 C13 C12 106.8(3) . .
O1 C13 H13A 110.4 . .
C12 C13 H13A 110.4 . .
O1 C13 H13B 110.4 . .
C12 C13 H13B 110.4 . .
H13A C13 H13B 108.6 . .
O1 C14 C15 125.1(3) . .
O1 C14 C19 115.5(3) . .
C15 C14 C19 119.5(3) . .
C14 C15 C16 120.4(3) . .
C14 C15 H15 119.8 . .
C16 C15 H15 119.8 . .
C17 C16 C15 119.8(3) . .
C17 C16 H16 120.1 . .
C15 C16 H16 120.1 . .
O2 C17 C16 124.7(3) . .
O2 C17 C18 115.7(3) . .
C16 C17 C18 119.6(3) . .
C19 C18 C17 120.3(3) . .
C19 C18 H18 119.8 . .
C17 C18 H18 119.8 . .
C18 C19 C14 120.3(3) . .
C18 C19 H19 119.9 . .
C14 C19 H19 119.9 . .
O2 C20 C21 108.1(3) . .
O2 C20 H20A 110.1 . .
C21 C20 H20A 110.1 . .
O2 C20 H20B 110.1 . .
C21 C20 H20B 110.1 . .
H20A C20 H20B 108.4 . .
N3 C21 C20 113.4(3) . .
N3 C21 H21A 108.9 . .
C20 C21 H21A 108.9 . .
N3 C21 H21B 108.9 . .
C20 C21 H21B 108.9 . .
H21A C21 H21B 107.7 . .
C23 C22 N3 106.4(2) . .
C23 C22 C27 121.4(3) . .
N3 C22 C27 132.1(3) . .
C22 C23 C24 122.1(3) . .
C22 C23 N4 105.9(3) . .
C24 C23 N4 132.0(3) . .
C25 C24 C23 116.5(4) . .
C25 C24 H24 121.8 . .
C23 C24 H24 121.8 . .
C24 C25 C26 121.2(3) . .
C24 C25 H25 119.4 . .
C26 C25 H25 119.4 . .
C27 C26 C25 123.1(3) . .
C27 C26 H26 118.5 . .
C25 C26 H26 118.5 . .
C26 C27 C22 115.7(4) . .
C26 C27 H27 122.1 . .
C22 C27 H27 122.1 . .
N4 C28 N3 105.6(2) . .
N4 C28 Ag1 126.2(2) . 2_755
N3 C28 Ag1 128.2(2) . 2_755
N4 C29 C30 112.5(3) . .
N4 C29 H29A 109.1 . .
C30 C29 H29A 109.1 . .
N4 C29 H29B 109.1 . .
C30 C29 H29B 109.1 . .
H29A C29 H29B 107.8 . .
C29 C30 C31 112.7(3) . .
C29 C30 H30A 109.1 . .
C31 C30 H30A 109.1 . .
C29 C30 H30B 109.1 . .
C31 C30 H30B 109.1 . .
H30A C30 H30B 107.8 . .
C30 C31 C32 111.4(4) . .
C30 C31 H31A 109.4 . .
C32 C31 H31A 109.4 . .
C30 C31 H31B 109.4 . .
C32 C31 H31B 109.4 . .
H31A C31 H31B 108.0 . .
C31 C32 H32A 109.5 . .
C31 C32 H32B 109.5 . .
H32A C32 H32B 109.5 . .
C31 C32 H32C 109.5 . .
H32A C32 H32C 109.5 . .
H32B C32 H32C 109.5 . .

loop_
_geom_bond_atom_site_label_1
_geom_bond_atom_site_label_2
_geom_bond_distance
_geom_bond_site_symmetry_2
Ag1 C28 2.086(3) 2_755
Ag1 C7 2.094(3) .
P1 F5 1.492(4) .
P1 F4 1.543(3) .
P1 F2 1.547(4) .
P1 F1 1.553(3) .
P1 F3 1.561(4) .
P1 F6 1.565(3) .
O1 C14 1.371(3) .
O1 C13 1.429(4) .
O2 C17 1.375(4) .
O2 C20 1.422(4) .
N1 C7 1.343(4) .
N1 C1 1.391(4) .
N1 C8 1.480(8) .
N1 C8' 1.486(9) .
N2 C7 1.350(4) .
N2 C2 1.393(4) .
N2 C12 1.458(4) .
N3 C28 1.358(4) .
N3 C22 1.388(4) .
N3 C21 1.463(4) .
N4 C28 1.348(4) .
N4 C23 1.394(4) .
N4 C29 1.468(4) .
C1 C2 1.370(5) .
C1 C6 1.393(5) .
C2 C3 1.389(5) .
C3 C4 1.377(5) .
C3 H3 0.9300 .
C4 C5 1.379(6) .
C4 H4 0.9300 .
C5 C6 1.369(6) .
C5 H5 0.9300 .
C6 H6 0.9300 .
C8 C9 1.492(8) .
C8 H8A 0.9700 .
C8 H8B 0.9700 .
C9 C10 1.512(9) .
C9 H9A 0.9700 .
C9 H9B 0.9700 .
C10 C11 1.500(10) .
C10 H10A 0.9700 .
C10 H10B 0.9700 .
C11 H11A 0.9600 .
C11 H11B 0.9600 .
C11 H11C 0.9600 .
C8' C9' 1.493(9) .
C8' H8'1 0.9700 .
C8' H8'2 0.9700 .
C9' C10' 1.511(9) .
C9' H9'1 0.9700 .
C9' H9'2 0.9700 .
C10' C11' 1.501(10) .
C10' H10C 0.9700 .
C10' H10D 0.9700 .
C11' H11D 0.9600 .
C11' H11E 0.9600 .
C11' H11F 0.9600 .
C12 C13 1.497(5) .
C12 H12A 0.9700 .
C12 H12B 0.9700 .
C13 H13A 0.9700 .
C13 H13B 0.9700 .
C14 C15 1.377(4) .
C14 C19 1.391(4) .
C15 C16 1.397(4) .
C15 H15 0.9300 .
C16 C17 1.378(4) .
C16 H16 0.9300 .
C17 C18 1.391(4) .
C18 C19 1.375(4) .
C18 H18 0.9300 .
C19 H19 0.9300 .
C20 C21 1.506(4) .
C20 H20A 0.9700 .
C20 H20B 0.9700 .
C21 H21A 0.9700 .
C21 H21B 0.9700 .
C22 C23 1.383(4) .
C22 C27 1.398(4) .
C23 C24 1.387(4) .
C24 C25 1.381(5) .
C24 H24 0.9300 .
C25 C26 1.382(6) .
C25 H25 0.9300 .
C26 C27 1.375(6) .
C26 H26 0.9300 .
C27 H27 0.9300 .
C28 Ag1 2.086(3) 2_755
C29 C30 1.503(5) .
C29 H29A 0.9700 .
C29 H29B 0.9700 .
C30 C31 1.519(5) .
C30 H30A 0.9700 .
C30 H30B 0.9700 .
C31 C32 1.525(7) .
C31 H31A 0.9700 .
C31 H31B 0.9700 .
C32 H32A 0.9600 .
C32 H32B 0.9600 .
C32 H32C 0.9600 .

loop_
_geom_torsion_atom_site_label_1
_geom_torsion_atom_site_label_2
_geom_torsion_atom_site_label_3
_geom_torsion_atom_site_label_4
_geom_torsion
_geom_torsion_site_symmetry_1
_geom_torsion_site_symmetry_4
C7 N1 C1 C2 -1.3(4) . .
C8 N1 C1 C2 174.8(17) . .
C8' N1 C1 C2 -172(2) . .
C7 N1 C1 C6 177.0(4) . .
C8 N1 C1 C6 -6.9(18) . .
C8' N1 C1 C6 6(2) . .
N1 C1 C2 C3 -179.9(3) . .
C6 C1 C2 C3 1.6(6) . .
N1 C1 C2 N2 0.1(4) . .
C6 C1 C2 N2 -178.5(3) . .
C7 N2 C2 C1 1.2(4) . .
C12 N2 C2 C1 175.3(3) . .
C7 N2 C2 C3 -178.9(3) . .
C12 N2 C2 C3 -4.8(5) . .
C1 C2 C3 C4 -2.2(5) . .
N2 C2 C3 C4 177.9(3) . .
C2 C3 C4 C5 1.6(6) . .
C3 C4 C5 C6 -0.4(7) . .
C4 C5 C6 C1 -0.3(7) . .
C2 C1 C6 C5 -0.3(6) . .
N1 C1 C6 C5 -178.4(4) . .
C1 N1 C7 N2 2.0(4) . .
C8 N1 C7 N2 -174.4(16) . .
C8' N1 C7 N2 172(2) . .
C1 N1 C7 Ag1 -166.3(2) . .
C8 N1 C7 Ag1 17.2(16) . .
C8' N1 C7 Ag1 4(2) . .
C2 N2 C7 N1 -2.0(4) . .
C12 N2 C7 N1 -176.0(3) . .
C2 N2 C7 Ag1 167.1(2) . .
C12 N2 C7 Ag1 -7.0(4) . .
C28 Ag1 C7 N1 127.3(13) 2_755 .
C28 Ag1 C7 N2 -39.2(15) 2_755 .
C7 N1 C8 C9 -102(3) . .
C1 N1 C8 C9 82(4) . .
C8' N1 C8 C9 30(14) . .
N1 C8 C9 C10 -171(4) . .
C8 C9 C10 C11 172(3) . .
C7 N1 C8' C9' -89(5) . .
C1 N1 C8' C9' 80(5) . .
C8 N1 C8' C9' -146(18) . .
N1 C8' C9' C10' -174(4) . .
C8' C9' C10' C11' 85(6) . .
C7 N2 C12 C13 96.8(4) . .
C2 N2 C12 C13 -76.4(4) . .
C14 O1 C13 C12 145.3(3) . .
N2 C12 C13 O1 -66.1(3) . .
C13 O1 C14 C15 12.5(4) . .
C13 O1 C14 C19 -168.2(3) . .
O1 C14 C15 C16 -178.2(3) . .
C19 C14 C15 C16 2.4(5) . .
C14 C15 C16 C17 -0.6(5) . .
C20 O2 C17 C16 -12.4(4) . .
C20 O2 C17 C18 167.1(3) . .
C15 C16 C17 O2 177.0(3) . .
C15 C16 C17 C18 -2.5(5) . .
O2 C17 C18 C19 -175.8(3) . .
C16 C17 C18 C19 3.7(5) . .
C17 C18 C19 C14 -1.9(5) . .
O1 C14 C19 C18 179.4(3) . .
C15 C14 C19 C18 -1.2(5) . .
C17 O2 C20 C21 -171.3(3) . .
C28 N3 C21 C20 -102.4(3) . .
C22 N3 C21 C20 81.0(3) . .
O2 C20 C21 N3 73.3(3) . .
C28 N3 C22 C23 0.2(3) . .
C21 N3 C22 C23 177.2(2) . .
C28 N3 C22 C27 -176.4(3) . .
C21 N3 C22 C27 0.6(5) . .
N3 C22 C23 C24 -176.4(3) . .
C27 C22 C23 C24 0.6(4) . .
N3 C22 C23 N4 0.1(3) . .
C27 C22 C23 N4 177.2(3) . .
C28 N4 C23 C22 -0.4(3) . .
C29 N4 C23 C22 177.8(3) . .
C28 N4 C23 C24 175.7(3) . .
C29 N4 C23 C24 -6.1(5) . .
C22 C23 C24 C25 0.4(5) . .
N4 C23 C24 C25 -175.2(3) . .
C23 C24 C25 C26 -0.8(5) . .
C24 C25 C26 C27 0.4(6) . .
C25 C26 C27 C22 0.5(5) . .
C23 C22 C27 C26 -1.0(4) . .
N3 C22 C27 C26 175.2(3) . .
C23 N4 C28 N3 0.5(3) . .
C29 N4 C28 N3 -177.7(2) . .
C23 N4 C28 Ag1 -177.00(19) . 2_755
C29 N4 C28 Ag1 4.8(4) . 2_755
C22 N3 C28 N4 -0.4(3) . .
C21 N3 C28 N4 -177.5(2) . .
C22 N3 C28 Ag1 177.01(19) . 2_755
C21 N3 C28 Ag1 -0.1(4) . 2_755
C28 N4 C29 C30 99.0(3) . .
C23 N4 C29 C30 -78.9(4) . .
N4 C29 C30 C31 -177.1(3) . .
C29 C30 C31 C32 170.9(4) . .
